data_4345375
loop_
_publ_author_name
'Shan, Yu-Liang'
'Leong, Bi-Xiang'
'Li, Yongxin'
'Ganguly, Rakesh'
'So, Cheuk-Wai'

_publ_section_title
;
 Donor-Acceptor Stabilized Tetra(silanimine).
;
_journal_issue 3
_journal_name_full 'Inorganic chemistry'
_journal_page_first 1609
_journal_page_last 1615
_journal_paper_doi 10.1021/acs.inorgchem.6b02727
_journal_volume 56
_journal_year 2017
_chemical_formula_sum 'C21 H41 Cl4 Ge N3 Si3'
_chemical_formula_weight 634.23
_space_group_crystal_system monoclinic
_space_group_IT_number 14
_space_group_name_Hall '-P 2ybc'
_space_group_name_H-M_alt 'P 1 21/c 1'
_symmetry_space_group_name_Hall '-P 2ybc'
_symmetry_space_group_name_H-M 'P 1 21/c 1'
_atom_sites_solution_hydrogens geom
_cell_angle_alpha 90
_cell_angle_beta 108.8162(16)
_cell_angle_gamma 90
_cell_formula_units_Z 8
_cell_length_a 18.7105(7)
_cell_length_b 21.6514(7)
_cell_length_c 16.3484(6)
_cell_measurement_reflns_used 5604
_cell_measurement_temperature 103.(2)
_cell_measurement_theta_max 23.1295
_cell_measurement_theta_min 2.4402
_cell_volume 6268.9(4)
_computing_cell_refinement 'SAINT V8.37A (Bruker AXS Inc., 2015)'
_computing_data_collection 'APEX3 (Bruker AXS Inc., 2015)'
_computing_data_reduction 'SAINT V8.37A (Bruker AXS Inc., 2015)'
_computing_molecular_graphics 'XP (Bruker AXS Inc., 2015)'
_computing_publication_material 'APEX3 (Bruker AXS Inc., 2015)'
_computing_structure_refinement 'SHELXL-2014/7 (Sheldrick, 2014)'
_computing_structure_solution 'XT, VERSION 2014/5'
_diffrn_ambient_temperature 103.(2)
_diffrn_detector_area_resol_mean 8.3333
_diffrn_measured_fraction_theta_full 0.997
_diffrn_measured_fraction_theta_max 0.997
_diffrn_measurement_device_type 'CCD area detector'
_diffrn_measurement_method 'phi and omega scans'
_diffrn_radiation_monochromator graphite
_diffrn_radiation_type MoK\a
_diffrn_radiation_wavelength 0.71073
_diffrn_reflns_av_R_equivalents 0.1574
_diffrn_reflns_av_unetI/netI 0.1048
_diffrn_reflns_limit_h_max 22
_diffrn_reflns_limit_h_min -22
_diffrn_reflns_limit_k_max 22
_diffrn_reflns_limit_k_min -26
_diffrn_reflns_limit_l_max 19
_diffrn_reflns_limit_l_min -19
_diffrn_reflns_number 76084
_diffrn_reflns_theta_full 25.43
_diffrn_reflns_theta_max 25.43
_diffrn_reflns_theta_min 1.15
_diffrn_source 'fine-focus sealed tube'
_diffrn_source_type 'Bruker KappaCCD'
_exptl_absorpt_coefficient_mu 1.448
_exptl_absorpt_correction_T_max 0.76
_exptl_absorpt_correction_T_min 0.58
_exptl_absorpt_correction_type multi-scan
_exptl_absorpt_process_details
;
SADABS-2014/5 - Bruker AXS area detector scaling and absorption correction
;
_exptl_crystal_colour colourless
_exptl_crystal_density_diffrn 1.344
_exptl_crystal_density_method 'not measured'
_exptl_crystal_description block
_exptl_crystal_F_000 2640
_exptl_crystal_size_max 0.320
_exptl_crystal_size_mid 0.300
_exptl_crystal_size_min 0.200
_refine_diff_density_max 0.805
_refine_diff_density_min -0.718
_refine_ls_extinction_method none
_refine_ls_goodness_of_fit_ref 1.020
_refine_ls_hydrogen_treatment constr
_refine_ls_matrix_type full
_refine_ls_number_parameters 601
_refine_ls_number_reflns 11555
_refine_ls_number_restraints 0
_refine_ls_restrained_S_all 1.020
_refine_ls_R_factor_all 0.0927
_refine_ls_R_factor_gt 0.0531
_refine_ls_shift/su_max 0.001
_refine_ls_shift/su_mean 0.000
_refine_ls_structure_factor_coef Fsqd
_refine_ls_weighting_details 'w=1/[\s^2^(Fo^2^)+(0.0363P)^2^+3.6228P] where P=(Fo^2^+2Fc^2^)/3'
_refine_ls_weighting_scheme calc
_refine_ls_wR_factor_gt 0.1178
_refine_ls_wR_factor_ref 0.1382
_reflns_number_gt 7860
_reflns_number_total 11555
_reflns_threshold_expression 'I > 2\s(I)'
_cod_data_source_file ic6b02727_si_001.cif
_cod_data_source_block scw1486
_cod_depositor_comments
;
The following automatic conversions were performed:

'_exptl_absorpt_correction_type' value 'Multi-Scan' changed to
'multi-scan' according to
/home/data/users/saulius/crontab/automatic-downloads/current/ACS/lib/dictionaries/cif_core.dic
dictionary named 'cif_core.dic' version 2.4.2 from 2011-04-26.

Automatic conversion script
Id: cif_fix_values 4973 2017-02-22 13:04:09Z antanas 
;
_cod_database_code 4345375

loop_
_space_group_symop_operation_xyz
'x, y, z'
'-x, y+1/2, -z+1/2'
'-x, -y, -z'
'x, -y-1/2, z-1/2'

loop_
_atom_site_type_symbol
_atom_site_label
_atom_site_fract_x
_atom_site_fract_y
_atom_site_fract_z
_atom_site_U_iso_or_equiv
_atom_site_adp_type
_atom_site_calc_flag
_atom_site_refinement_flags_adp
_atom_site_refinement_flags_posn
_atom_site_occupancy
C C1 -0.0310(2) 0.52086(19) 0.6866(3) 0.0189(10) Uani d . . 1
C C2 -0.0970(2) 0.4778(2) 0.6770(3) 0.0261(11) Uani d . . 1
H H2A -0.0924 0.4416 0.643 0.039 Uiso calc U R 1
H H2B -0.1443 0.4994 0.6475 0.039 Uiso calc U R 1
H H2C -0.097 0.4644 0.7343 0.039 Uiso calc U R 1
C C3 -0.0319(2) 0.5442(2) 0.5982(3) 0.0262(11) Uani d . . 1
H H3A 0.0086 0.5745 0.6056 0.039 Uiso calc U R 1
H H3B -0.0807 0.5636 0.5686 0.039 Uiso calc U R 1
H H3C -0.0241 0.5094 0.5637 0.039 Uiso calc U R 1
C C4 -0.0338(3) 0.5745(2) 0.7453(3) 0.0270(11) Uani d . . 1
H H4A -0.0355 0.5586 0.8007 0.041 Uiso calc U R 1
H H4B -0.079 0.5993 0.718 0.041 Uiso calc U R 1
H H4C 0.0113 0.6002 0.7549 0.041 Uiso calc U R 1
C C5 0.1115(2) 0.49236(19) 0.7381(3) 0.0158(9) Uani d . . 1
C C6 0.1435(2) 0.54061(18) 0.6960(3) 0.0166(9) Uani d . . 1
C C7 0.1633(2) 0.59807(19) 0.7336(3) 0.0193(10) Uani d . . 1
H H7 0.1592 0.6063 0.7889 0.023 Uiso calc U R 1
C C8 0.1893(2) 0.6437(2) 0.6906(3) 0.0246(11) Uani d . . 1
H H8 0.2029 0.6832 0.7163 0.03 Uiso calc U R 1
C C9 0.1952(2) 0.6313(2) 0.6098(3) 0.0271(11) Uani d . . 1
H H9 0.2118 0.6627 0.5796 0.032 Uiso calc U R 1
C C10 0.1771(2) 0.5734(2) 0.5731(3) 0.0236(10) Uani d . . 1
H H10 0.1824 0.5649 0.5183 0.028 Uiso calc U R 1
C C11 0.1512(2) 0.5278(2) 0.6160(3) 0.0211(10) Uani d . . 1
H H11 0.1388 0.488 0.5909 0.025 Uiso calc U R 1
C C12 0.2311(2) 0.4361(2) 0.8332(3) 0.0192(10) Uani d . . 1
C C13 0.2371(2) 0.3704(2) 0.8686(3) 0.0284(11) Uani d . . 1
H H13A 0.2062 0.3666 0.9067 0.043 Uiso calc U R 1
H H13B 0.2899 0.3612 0.9013 0.043 Uiso calc U R 1
H H13C 0.219 0.3412 0.8206 0.043 Uiso calc U R 1
C C14 0.2598(2) 0.4830(2) 0.9065(3) 0.0266(11) Uani d . . 1
H H14A 0.2558 0.5247 0.8822 0.04 Uiso calc U R 1
H H14B 0.3126 0.4741 0.9391 0.04 Uiso calc U R 1
H H14C 0.2292 0.4802 0.945 0.04 Uiso calc U R 1
C C15 0.2754(2) 0.4419(2) 0.7706(3) 0.0316(12) Uani d . . 1
H H15A 0.2511 0.417 0.719 0.047 Uiso calc U R 1
H H15B 0.3271 0.427 0.7984 0.047 Uiso calc U R 1
H H15C 0.2767 0.4852 0.754 0.047 Uiso calc U R 1
C C16 0.0707(2) 0.3649(2) 0.6171(3) 0.0239(10) Uani d . . 1
H H16A 0.0414 0.4033 0.6059 0.036 Uiso calc U R 1
H H16B 0.0662 0.3445 0.5622 0.036 Uiso calc U R 1
H H16C 0.1239 0.3744 0.6476 0.036 Uiso calc U R 1
C C17 -0.0649(3) 0.2942(2) 0.6175(3) 0.0336(12) Uani d . . 1
H H17A -0.0902 0.272 0.6527 0.05 Uiso calc U R 1
H H17B -0.0641 0.2682 0.5687 0.05 Uiso calc U R 1
H H17C -0.0922 0.3325 0.5957 0.05 Uiso calc U R 1
C C18 0.0963(3) 0.2431(2) 0.7104(3) 0.0282(11) Uani d . . 1
H H18A 0.1271 0.2438 0.7715 0.042 Uiso calc U R 1
H H18B 0.1293 0.2432 0.6745 0.042 Uiso calc U R 1
H H18C 0.0651 0.2057 0.6984 0.042 Uiso calc U R 1
C C19 -0.1052(3) 0.3410(2) 0.8326(3) 0.0366(13) Uani d . . 1
H H19A -0.1011 0.3829 0.8565 0.055 Uiso calc U R 1
H H19B -0.1329 0.3148 0.8609 0.055 Uiso calc U R 1
H H19C -0.1323 0.3424 0.7704 0.055 Uiso calc U R 1
C C20 -0.0167(3) 0.2250(2) 0.8251(3) 0.0396(13) Uani d . . 1
H H20A -0.0394 0.2196 0.7626 0.059 Uiso calc U R 1
H H20B -0.0483 0.2046 0.8546 0.059 Uiso calc U R 1
H H20C 0.0339 0.2067 0.8444 0.059 Uiso calc U R 1
C C21 0.0482(3) 0.3119(2) 0.9674(3) 0.0340(12) Uani d . . 1
H H21A 0.1017 0.3151 0.9725 0.051 Uiso calc U R 1
H H21B 0.04 0.2742 0.9964 0.051 Uiso calc U R 1
H H21C 0.0335 0.3479 0.9946 0.051 Uiso calc U R 1
C C22 0.7207(2) 0.5732(2) 0.8160(3) 0.0203(10) Uani d . . 1
C C23 0.7742(3) 0.5194(2) 0.8528(3) 0.0346(13) Uani d . . 1
H H23A 0.7554 0.4954 0.8924 0.052 Uiso calc U R 1
H H23B 0.8246 0.5354 0.8841 0.052 Uiso calc U R 1
H H23C 0.777 0.4927 0.8055 0.052 Uiso calc U R 1
C C24 0.7421(3) 0.6075(2) 0.7471(3) 0.0332(12) Uani d . . 1
H H24A 0.7429 0.5788 0.7011 0.05 Uiso calc U R 1
H H24B 0.7923 0.6259 0.7724 0.05 Uiso calc U R 1
H H24C 0.7051 0.6402 0.7229 0.05 Uiso calc U R 1
C C25 0.7201(2) 0.6179(2) 0.8877(3) 0.0252(11) Uani d . . 1
H H25A 0.6861 0.6524 0.8631 0.038 Uiso calc U R 1
H H25B 0.7713 0.6337 0.9156 0.038 Uiso calc U R 1
H H25C 0.7027 0.5963 0.9304 0.038 Uiso calc U R 1
C C26 0.6101(2) 0.50367(18) 0.7264(3) 0.0149(9) Uani d . . 1
C C27 0.6482(2) 0.46250(19) 0.6815(3) 0.0152(9) Uani d . . 1
C C28 0.6683(2) 0.4032(2) 0.7127(3) 0.0216(10) Uani d . . 1
H H28 0.6594 0.3898 0.7639 0.026 Uiso calc U R 1
C C29 0.7014(2) 0.3637(2) 0.6689(3) 0.0204(10) Uani d . . 1
H H29 0.7155 0.3231 0.6901 0.025 Uiso calc U R 1
C C30 0.7139(2) 0.3834(2) 0.5941(3) 0.0224(10) Uani d . . 1
H H30 0.7362 0.3561 0.5637 0.027 Uiso calc U R 1
C C31 0.6941(2) 0.4426(2) 0.5633(3) 0.0191(10) Uani d . . 1
H H31 0.7029 0.4557 0.512 0.023 Uiso calc U R 1
C C32 0.6616(2) 0.4830(2) 0.6071(3) 0.0186(10) Uani d . . 1
H H32 0.6487 0.5239 0.5865 0.022 Uiso calc U R 1
C C33 0.4738(2) 0.45906(19) 0.6777(3) 0.0173(9) Uani d . . 1
C C34 0.4749(2) 0.4402(2) 0.5881(3) 0.0223(10) Uani d . . 1
H H34A 0.4743 0.4773 0.5535 0.033 Uiso calc U R 1
H H34B 0.4303 0.415 0.5595 0.033 Uiso calc U R 1
H H34C 0.5206 0.4163 0.5936 0.033 Uiso calc U R 1
C C35 0.4779(3) 0.4020(2) 0.7333(3) 0.0266(11) Uani d . . 1
H H35A 0.5238 0.3787 0.7374 0.04 Uiso calc U R 1
H H35B 0.4335 0.3759 0.707 0.04 Uiso calc U R 1
H H35C 0.4789 0.4146 0.7912 0.04 Uiso calc U R 1
C C36 0.4021(2) 0.4954(2) 0.6692(3) 0.0218(10) Uani d . . 1
H H36A 0.4027 0.5091 0.7266 0.033 Uiso calc U R 1
H H36B 0.358 0.4689 0.6437 0.033 Uiso calc U R 1
H H36C 0.3995 0.5314 0.6321 0.033 Uiso calc U R 1
C C37 0.5366(3) 0.6529(2) 0.9804(3) 0.0379(13) Uani d . . 1
H H37A 0.5358 0.6113 1.0039 0.057 Uiso calc U R 1
H H37B 0.5217 0.683 1.0167 0.057 Uiso calc U R 1
H H37C 0.5876 0.6623 0.9798 0.057 Uiso calc U R 1
C C38 0.4454(3) 0.7398(2) 0.8513(3) 0.0401(14) Uani d . . 1
H H38A 0.492 0.7641 0.8678 0.06 Uiso calc U R 1
H H38B 0.4145 0.752 0.8869 0.06 Uiso calc U R 1
H H38C 0.4171 0.7471 0.7902 0.06 Uiso calc U R 1
C C39 0.3841(3) 0.6089(2) 0.8573(3) 0.0329(12) Uani d . . 1
H H39A 0.3482 0.6134 0.7988 0.049 Uiso calc U R 1
H H39B 0.3603 0.6226 0.8996 0.049 Uiso calc U R 1
H H39C 0.3988 0.5654 0.8679 0.049 Uiso calc U R 1
C C40 0.5500(3) 0.7433(2) 0.7129(3) 0.0355(13) Uani d . . 1
H H40A 0.5585 0.7561 0.7728 0.053 Uiso calc U R 1
H H40B 0.5224 0.7758 0.6736 0.053 Uiso calc U R 1
H H40C 0.5987 0.7362 0.704 0.053 Uiso calc U R 1
C C41 0.5232(3) 0.62711(19) 0.6090(3) 0.0244(11) Uani d . . 1
H H41A 0.5765 0.6155 0.6336 0.037 Uiso calc U R 1
H H41B 0.5162 0.6529 0.5578 0.037 Uiso calc U R 1
H H41C 0.4923 0.5898 0.5927 0.037 Uiso calc U R 1
C C42 0.3903(3) 0.6848(2) 0.6394(3) 0.0354(13) Uani d . . 1
H H42A 0.3639 0.6451 0.6269 0.053 Uiso calc U R 1
H H42B 0.3815 0.7079 0.5856 0.053 Uiso calc U R 1
H H42C 0.3712 0.7087 0.679 0.053 Uiso calc U R 1
Cl Cl1 0.05488(7) 0.45581(5) 0.91610(7) 0.0273(3) Uani d . . 1
Cl Cl2 0.55671(6) 0.51454(5) 0.91042(7) 0.0237(3) Uani d . . 1
Cl Cl3 0.67249(8) 0.12464(7) 0.43644(8) 0.0466(4) Uani d . . 1
Cl Cl4 0.86258(8) 0.11561(6) 0.54547(8) 0.0403(3) Uani d . . 1
Cl Cl5 0.75302(7) 0.22060(5) 0.60448(8) 0.0310(3) Uani d . . 1
Cl Cl6 0.76106(6) 0.58346(5) 0.50158(8) 0.0315(3) Uani d . . 1
Cl Cl7 0.65957(10) 0.70759(7) 0.52701(13) 0.0687(5) Uani d . . 1
Cl Cl8 0.73971(10) 0.70775(7) 0.37002(11) 0.0602(5) Uani d . . 1
Ge Ge1 0.77427(3) 0.18880(2) 0.48089(3) 0.02663(14) Uani d . . 1
Ge Ge2 0.77428(3) 0.68918(2) 0.51379(4) 0.03798(16) Uani d . . 1
N N1 0.03780(18) 0.48281(15) 0.7275(2) 0.0161(8) Uani d . . 1
N N2 0.14888(18) 0.44694(15) 0.7903(2) 0.0151(8) Uani d . . 1
N N3 0.03321(18) 0.34975(15) 0.7832(2) 0.0167(8) Uani d . . 1
N N4 0.64108(18) 0.55046(15) 0.7806(2) 0.0145(8) Uani d . . 1
N N5 0.53705(18) 0.50215(15) 0.7204(2) 0.0145(8) Uani d . . 1
N N6 0.51022(18) 0.62805(15) 0.7890(2) 0.0166(8) Uani d . . 1
Si Si1 0.06341(6) 0.42197(5) 0.80448(7) 0.0153(3) Uani d . . 1
Si Si2 0.03393(7) 0.31279(5) 0.68497(8) 0.0193(3) Uani d . . 1
Si Si3 -0.00984(7) 0.30892(6) 0.85147(8) 0.0220(3) Uani d . . 1
Si Si4 0.55413(6) 0.56050(5) 0.80167(7) 0.0149(3) Uani d . . 1
Si Si5 0.46907(7) 0.65649(6) 0.86812(8) 0.0234(3) Uani d . . 1
Si Si6 0.49398(7) 0.67105(6) 0.69076(8) 0.0214(3) Uani d . . 1

loop_
_atom_site_aniso_label
_atom_site_aniso_U_11
_atom_site_aniso_U_22
_atom_site_aniso_U_33
_atom_site_aniso_U_12
_atom_site_aniso_U_13
_atom_site_aniso_U_23
C1 0.020(2) 0.016(2) 0.022(2) 0.0065(18) 0.0091(19) 0.0038(19)
C2 0.014(2) 0.028(3) 0.034(3) 0.001(2) 0.004(2) 0.002(2)
C3 0.023(3) 0.030(3) 0.028(3) 0.011(2) 0.011(2) 0.012(2)
C4 0.027(3) 0.019(3) 0.039(3) 0.003(2) 0.016(2) 0.000(2)
C5 0.015(2) 0.019(2) 0.013(2) -0.0022(18) 0.0039(17) -0.0039(19)
C6 0.015(2) 0.014(2) 0.021(2) -0.0005(18) 0.0045(18) 0.0035(19)
C7 0.020(2) 0.020(2) 0.018(2) -0.0003(19) 0.0061(19) 0.0002(19)
C8 0.020(2) 0.017(2) 0.033(3) -0.0043(19) 0.004(2) 0.001(2)
C9 0.016(2) 0.033(3) 0.029(3) -0.003(2) 0.003(2) 0.010(2)
C10 0.017(2) 0.034(3) 0.021(2) -0.003(2) 0.0084(19) 0.006(2)
C11 0.019(2) 0.024(3) 0.021(2) -0.0002(19) 0.0082(19) 0.001(2)
C12 0.010(2) 0.025(3) 0.020(2) -0.0006(18) 0.0011(18) 0.003(2)
C13 0.020(2) 0.029(3) 0.033(3) 0.004(2) 0.004(2) 0.002(2)
C14 0.024(3) 0.030(3) 0.020(2) -0.007(2) -0.001(2) 0.001(2)
C15 0.017(2) 0.046(3) 0.035(3) 0.003(2) 0.013(2) 0.009(2)
C16 0.031(3) 0.023(3) 0.018(2) 0.001(2) 0.009(2) -0.003(2)
C17 0.033(3) 0.029(3) 0.035(3) -0.009(2) 0.004(2) -0.013(2)
C18 0.043(3) 0.018(3) 0.028(3) 0.001(2) 0.017(2) 0.001(2)
C19 0.029(3) 0.045(3) 0.042(3) -0.002(2) 0.020(2) 0.010(3)
C20 0.047(3) 0.031(3) 0.048(3) -0.012(3) 0.027(3) 0.004(3)
C21 0.041(3) 0.029(3) 0.031(3) -0.002(2) 0.012(2) 0.012(2)
C22 0.013(2) 0.024(3) 0.021(2) -0.0045(19) 0.0014(18) -0.005(2)
C23 0.022(3) 0.038(3) 0.036(3) 0.004(2) -0.003(2) -0.004(2)
C24 0.025(3) 0.046(3) 0.030(3) -0.020(2) 0.011(2) -0.005(2)
C25 0.020(2) 0.024(3) 0.031(3) -0.003(2) 0.006(2) -0.003(2)
C26 0.017(2) 0.014(2) 0.015(2) 0.0017(18) 0.0077(17) 0.0060(18)
C27 0.009(2) 0.018(2) 0.019(2) -0.0011(17) 0.0046(17) -0.0025(19)
C28 0.023(3) 0.025(3) 0.020(2) 0.001(2) 0.0108(19) 0.003(2)
C29 0.018(2) 0.019(2) 0.023(2) 0.0004(19) 0.0056(19) 0.000(2)
C30 0.017(2) 0.023(3) 0.028(3) 0.0031(19) 0.010(2) -0.002(2)
C31 0.015(2) 0.030(3) 0.014(2) 0.0029(19) 0.0076(18) 0.000(2)
C32 0.015(2) 0.018(2) 0.022(2) 0.0009(18) 0.0056(18) -0.0001(19)
C33 0.017(2) 0.018(2) 0.017(2) -0.0041(18) 0.0047(18) -0.0040(19)
C34 0.021(2) 0.023(3) 0.022(2) -0.009(2) 0.0060(19) -0.007(2)
C35 0.028(3) 0.024(3) 0.030(3) -0.004(2) 0.011(2) 0.003(2)
C36 0.016(2) 0.026(3) 0.025(2) -0.0056(19) 0.0087(19) -0.004(2)
C37 0.044(3) 0.034(3) 0.030(3) 0.003(2) 0.003(2) -0.019(2)
C38 0.047(3) 0.029(3) 0.048(3) 0.005(3) 0.022(3) -0.010(3)
C39 0.025(3) 0.037(3) 0.044(3) 0.000(2) 0.020(2) -0.009(2)
C40 0.044(3) 0.018(3) 0.051(3) -0.003(2) 0.022(3) -0.003(2)
C41 0.035(3) 0.019(3) 0.018(2) 0.000(2) 0.008(2) 0.003(2)
C42 0.038(3) 0.033(3) 0.029(3) 0.012(2) 0.003(2) 0.005(2)
Cl1 0.0391(7) 0.0253(6) 0.0216(6) -0.0054(5) 0.0156(5) -0.0036(5)
Cl2 0.0261(6) 0.0269(6) 0.0187(6) 0.0035(5) 0.0083(5) 0.0028(5)
Cl3 0.0519(9) 0.0594(9) 0.0303(7) -0.0221(7) 0.0159(6) -0.0143(7)
Cl4 0.0517(8) 0.0369(8) 0.0413(8) 0.0214(6) 0.0276(7) 0.0104(6)
Cl5 0.0338(7) 0.0232(6) 0.0420(7) -0.0016(5) 0.0205(6) -0.0090(6)
Cl6 0.0277(7) 0.0220(6) 0.0421(7) 0.0022(5) 0.0074(5) 0.0055(6)
Cl7 0.0802(12) 0.0461(9) 0.1108(15) 0.0146(8) 0.0739(11) 0.0061(9)
Cl8 0.0795(12) 0.0501(9) 0.0661(11) 0.0303(8) 0.0445(9) 0.0289(8)
Ge1 0.0311(3) 0.0229(3) 0.0324(3) 0.0037(2) 0.0193(2) 0.0069(2)
Ge2 0.0325(3) 0.0273(3) 0.0525(4) -0.0099(2) 0.0114(3) -0.0065(3)
N1 0.0172(19) 0.0147(19) 0.0182(19) -0.0020(15) 0.0084(15) 0.0011(15)
N2 0.0126(18) 0.0149(19) 0.0173(19) -0.0005(15) 0.0042(15) 0.0020(15)
N3 0.0163(19) 0.0160(19) 0.0195(19) -0.0036(15) 0.0081(15) -0.0019(16)
N4 0.0109(18) 0.0131(18) 0.0202(19) 0.0009(14) 0.0059(15) -0.0040(15)
N5 0.0128(18) 0.0165(19) 0.0145(18) 0.0008(15) 0.0050(14) -0.0013(15)
N6 0.0158(19) 0.0151(19) 0.0203(19) 0.0006(15) 0.0078(15) -0.0040(16)
Si1 0.0146(6) 0.0161(6) 0.0164(6) -0.0015(5) 0.0064(5) -0.0009(5)
Si2 0.0238(7) 0.0156(6) 0.0191(6) -0.0040(5) 0.0076(5) -0.0022(5)
Si3 0.0241(7) 0.0207(7) 0.0245(7) -0.0054(5) 0.0124(5) 0.0017(6)
Si4 0.0134(6) 0.0151(6) 0.0166(6) 0.0002(5) 0.0055(5) -0.0024(5)
Si5 0.0222(7) 0.0225(7) 0.0275(7) 0.0019(5) 0.0107(6) -0.0077(6)
Si6 0.0238(7) 0.0155(7) 0.0243(7) 0.0020(5) 0.0071(5) 0.0007(5)

loop_
_atom_type_symbol
_atom_type_description
_atom_type_scat_dispersion_real
_atom_type_scat_dispersion_imag
_atom_type_scat_source
C C 0.0033 0.0016 'International Tables Vol C Tables 4.2.6.8 and 6.1.1.4'
H H 0.0000 0.0000 'International Tables Vol C Tables 4.2.6.8 and 6.1.1.4'
N N 0.0061 0.0033 'International Tables Vol C Tables 4.2.6.8 and 6.1.1.4'
Si Si 0.0817 0.0704 'International Tables Vol C Tables 4.2.6.8 and 6.1.1.4'
Cl Cl 0.1484 0.1585 'International Tables Vol C Tables 4.2.6.8 and 6.1.1.4'
Ge Ge 0.1547 1.8001 'International Tables Vol C Tables 4.2.6.8 and 6.1.1.4'

loop_
_geom_angle_atom_site_label_1
_geom_angle_atom_site_label_2
_geom_angle_atom_site_label_3
_geom_angle
N1 C1 C2 105.3(3)
N1 C1 C4 109.9(3)
C2 C1 C4 110.1(4)
N1 C1 C3 110.6(3)
C2 C1 C3 110.2(4)
C4 C1 C3 110.7(4)
N2 C5 N1 105.7(3)
N2 C5 C6 127.5(4)
N1 C5 C6 126.7(4)
N2 C5 Si1 52.9(2)
N1 C5 Si1 53.1(2)
C6 C5 Si1 178.2(3)
C7 C6 C11 120.2(4)
C7 C6 C5 121.3(4)
C11 C6 C5 118.5(4)
C6 C7 C8 120.2(4)
C9 C8 C7 119.5(4)
C10 C9 C8 120.4(4)
C9 C10 C11 120.1(4)
C10 C11 C6 119.5(4)
N2 C12 C15 112.1(3)
N2 C12 C13 105.3(3)
C15 C12 C13 110.1(4)
N2 C12 C14 108.2(3)
C15 C12 C14 110.1(4)
C13 C12 C14 110.9(4)
N4 C22 C24 110.1(3)
N4 C22 C25 104.8(3)
C24 C22 C25 109.4(4)
N4 C22 C23 110.2(3)
C24 C22 C23 111.8(4)
C25 C22 C23 110.4(4)
N5 C26 N4 106.2(3)
N5 C26 C27 126.4(4)
N4 C26 C27 127.4(4)
N5 C26 Si4 53.3(2)
N4 C26 Si4 53.2(2)
C27 C26 Si4 175.8(3)
C28 C27 C32 120.8(4)
C28 C27 C26 119.5(4)
C32 C27 C26 119.6(4)
C29 C28 C27 119.7(4)
C28 C29 C30 119.9(4)
C31 C30 C29 120.2(4)
C30 C31 C32 120.5(4)
C31 C32 C27 118.8(4)
N5 C33 C36 105.2(3)
N5 C33 C35 110.4(3)
C36 C33 C35 110.3(4)
N5 C33 C34 111.2(3)
C36 C33 C34 109.6(3)
C35 C33 C34 110.0(4)
Cl3 Ge1 Cl4 97.46(6)
Cl3 Ge1 Cl5 95.72(5)
Cl4 Ge1 Cl5 96.10(5)
Cl7 Ge2 Cl8 96.07(7)
Cl7 Ge2 Cl6 96.01(5)
Cl8 Ge2 Cl6 95.73(5)
C5 N1 C1 132.1(3)
C5 N1 Si1 89.5(2)
C1 N1 Si1 136.3(3)
C5 N2 C12 131.5(3)
C5 N2 Si1 90.0(2)
C12 N2 Si1 136.8(3)
Si1 N3 Si2 120.4(2)
Si1 N3 Si3 121.4(2)
Si2 N3 Si3 117.89(19)
C26 N4 C22 131.7(3)
C26 N4 Si4 89.6(2)
C22 N4 Si4 137.8(3)
C26 N5 C33 133.4(3)
C26 N5 Si4 89.7(2)
C33 N5 Si4 135.7(3)
Si4 N6 Si6 120.3(2)
Si4 N6 Si5 121.2(2)
Si6 N6 Si5 118.27(19)
N3 Si1 N2 121.32(17)
N3 Si1 N1 123.60(17)
N2 Si1 N1 74.34(15)
N3 Si1 Cl1 114.23(13)
N2 Si1 Cl1 110.19(12)
N1 Si1 Cl1 106.78(13)
N3 Si1 C5 134.98(16)
N2 Si1 C5 37.11(14)
N1 Si1 C5 37.39(14)
Cl1 Si1 C5 110.78(12)
N3 Si2 C16 111.88(18)
N3 Si2 C17 109.43(19)
C16 Si2 C17 105.3(2)
N3 Si2 C18 110.17(19)
C16 Si2 C18 107.3(2)
C17 Si2 C18 112.6(2)
N3 Si3 C19 108.22(19)
N3 Si3 C21 112.60(19)
C19 Si3 C21 111.9(2)
N3 Si3 C20 110.26(19)
C19 Si3 C20 109.7(2)
C21 Si3 C20 104.1(2)
N6 Si4 N4 122.01(17)
N6 Si4 N5 124.64(17)
N4 Si4 N5 74.05(15)
N6 Si4 Cl2 114.47(13)
N4 Si4 Cl2 110.21(12)
N5 Si4 Cl2 104.69(12)
N6 Si4 C26 136.14(16)
N4 Si4 C26 37.22(14)
N5 Si4 C26 36.99(14)
Cl2 Si4 C26 109.36(11)
N6 Si5 C38 111.1(2)
N6 Si5 C39 106.95(19)
C38 Si5 C39 111.7(2)
N6 Si5 C37 112.3(2)
C38 Si5 C37 103.9(2)
C39 Si5 C37 111.0(2)
N6 Si6 C40 110.0(2)
N6 Si6 C41 111.89(18)
C40 Si6 C41 107.1(2)
N6 Si6 C42 109.6(2)
C40 Si6 C42 113.1(2)
C41 Si6 C42 105.2(2)

loop_
_geom_bond_atom_site_label_1
_geom_bond_atom_site_label_2
_geom_bond_distance
C1 N1 1.493(5)
C1 C2 1.515(6)
C1 C4 1.517(6)
C1 C3 1.526(5)
C5 N2 1.341(5)
C5 N1 1.350(5)
C5 C6 1.479(5)
C5 Si1 2.223(4)
C6 C7 1.384(6)
C6 C11 1.390(6)
C7 C8 1.388(6)
C8 C9 1.386(6)
C9 C10 1.384(6)
C10 C11 1.387(6)
C12 N2 1.489(5)
C12 C15 1.515(6)
C12 C13 1.527(6)
C12 C14 1.529(6)
C16 Si2 1.863(4)
C17 Si2 1.866(4)
C18 Si2 1.871(4)
C19 Si3 1.845(5)
C20 Si3 1.862(5)
C21 Si3 1.857(5)
C22 N4 1.496(5)
C22 C24 1.509(6)
C22 C25 1.521(6)
C22 C23 1.529(6)
C26 N5 1.340(5)
C26 N4 1.347(5)
C26 C27 1.475(5)
C26 Si4 2.227(4)
C27 C28 1.388(6)
C27 C32 1.392(6)
C28 C29 1.383(6)
C29 C30 1.385(6)
C30 C31 1.384(6)
C31 C32 1.388(6)
C33 N5 1.492(5)
C33 C36 1.522(6)
C33 C35 1.522(6)
C33 C34 1.527(5)
C37 Si5 1.864(5)
C38 Si5 1.856(5)
C39 Si5 1.856(5)
C40 Si6 1.853(5)
C41 Si6 1.860(4)
C42 Si6 1.872(5)
Cl1 Si1 2.0199(16)
Cl2 Si4 2.0244(15)
Cl3 Ge1 2.2785(14)
Cl4 Ge1 2.2870(13)
Cl5 Ge1 2.2877(13)
Cl6 Ge2 2.3041(13)
Cl7 Ge2 2.2608(16)
Cl8 Ge2 2.2635(17)
N1 Si1 1.777(3)
N2 Si1 1.773(3)
N3 Si1 1.661(3)
N3 Si2 1.797(3)
N3 Si3 1.805(3)
N4 Si4 1.782(3)
N5 Si4 1.786(3)
N6 Si4 1.658(3)
N6 Si6 1.795(4)
N6 Si5 1.813(3)
